data_7208255
loop_
_publ_author_name
'Montis, Riccardo'
'Hursthouse, Michael B.'

_publ_section_title
;
 Surprisingly complex supramolecular behaviour in the crystal structures
 of a family of mono-substituted salicylic acids
;
_journal_issue 16
_journal_name_full CrystEngComm
_journal_page_first 5242
_journal_paper_doi 10.1039/c2ce25336d
_journal_volume 14
_journal_year 2012
_chemical_formula_moiety 'C7 H5 N O5, H2 O'
_chemical_formula_sum 'C7 H7 N O6'
_chemical_formula_weight 201.14
_chemical_name_common '3-nitro-2-hydroxybenzoic acid'
_chemical_name_systematic '3-nitro-2-hydroxybenzoic acid'
_space_group_IT_number 14
_symmetry_cell_setting monoclinic
_symmetry_space_group_name_Hall '-P 2ybc'
_symmetry_space_group_name_H-M 'P 1 21/c 1'
_atom_sites_solution_hydrogens geom
_atom_sites_solution_primary direct
_atom_sites_solution_secondary difmap
_audit_creation_method SHELXL-97
_cell_angle_alpha 90.00
_cell_angle_beta 98.950(6)
_cell_angle_gamma 90.00
_cell_formula_units_Z 4
_cell_length_a 3.5943(2)
_cell_length_b 21.115(2)
_cell_length_c 10.7227(10)
_cell_measurement_reflns_used 15824
_cell_measurement_temperature 120(2)
_cell_measurement_theta_max 27.48
_cell_measurement_theta_min 2.91
_cell_volume 803.88(12)
_computing_cell_refinement 'DENZO (Otwinowski & Minor, 1997) & COLLECT (Hooft, R.W.W., 1998)'
_computing_data_collection 'COLLECT (Hooft, R.W.W., 1998)'
_computing_data_reduction 'DENZO (Otwinowski & Minor, 1997) & COLLECT (Hooft, R.W.W., 1998)'
_computing_structure_refinement 'SHELXL-97 (Sheldrick, 1997)'
_computing_structure_solution 'SHELXS-97 (Sheldrick, 1990)'
_diffrn_ambient_temperature 120(2)
_diffrn_detector_area_resol_mean 9.091
_diffrn_measured_fraction_theta_full 0.995
_diffrn_measured_fraction_theta_max 0.995
_diffrn_measurement_device_type 'Bruker-Nonius Roper CCD camera on \k-goniostat'
_diffrn_measurement_method '\f & \w scans'
_diffrn_radiation_monochromator graphite
_diffrn_radiation_source 'Bruker-Nonius FR591 rotating anode'
_diffrn_radiation_type MoK\a
_diffrn_radiation_wavelength 0.71073
_diffrn_reflns_av_R_equivalents 0.0826
_diffrn_reflns_av_sigmaI/netI 0.0792
_diffrn_reflns_limit_h_max 4
_diffrn_reflns_limit_h_min -4
_diffrn_reflns_limit_k_max 27
_diffrn_reflns_limit_k_min -27
_diffrn_reflns_limit_l_max 13
_diffrn_reflns_limit_l_min -13
_diffrn_reflns_number 9655
_diffrn_reflns_theta_full 27.50
_diffrn_reflns_theta_max 27.50
_diffrn_reflns_theta_min 3.48
_exptl_absorpt_coefficient_mu 0.149
_exptl_absorpt_correction_T_max 0.9911
_exptl_absorpt_correction_T_min 0.9708
_exptl_absorpt_correction_type multi-scan
_exptl_absorpt_process_details 'SADABS 2007/2 (Sheldrick, G.M., 2007)'
_exptl_crystal_colour Colourless
_exptl_crystal_density_diffrn 1.662
_exptl_crystal_density_method 'not measured'
_exptl_crystal_description Prism
_exptl_crystal_F_000 416
_exptl_crystal_size_max 0.20
_exptl_crystal_size_mid 0.06
_exptl_crystal_size_min 0.06
_refine_diff_density_max 0.266
_refine_diff_density_min -0.272
_refine_diff_density_rms 0.069
_refine_ls_extinction_method none
_refine_ls_goodness_of_fit_ref 1.068
_refine_ls_hydrogen_treatment constr
_refine_ls_matrix_type full
_refine_ls_number_parameters 139
_refine_ls_number_reflns 1833
_refine_ls_number_restraints 0
_refine_ls_restrained_S_all 1.068
_refine_ls_R_factor_all 0.1163
_refine_ls_R_factor_gt 0.0669
_refine_ls_shift/su_max 0.004
_refine_ls_shift/su_mean 0.001
_refine_ls_structure_factor_coef Fsqd
_refine_ls_weighting_details 'calc w=1/[\s^2^(Fo^2^)+(0.0490P)^2^+0.7958P] where P=(Fo^2^+2Fc^2^)/3'
_refine_ls_weighting_scheme calc
_refine_ls_wR_factor_gt 0.1370
_refine_ls_wR_factor_ref 0.1548
_reflns_number_gt 1167
_reflns_number_total 1833
_reflns_threshold_expression >2\s(I)
_cod_data_source_file c2ce25336d.txt
_cod_data_source_block 3-nitrosalicylic_acid_monohydrate
_cod_original_cell_volume 803.87(12)
_cod_original_sg_symbol_H-M P2(1)/c
_cod_database_code 7208255

loop_
_symmetry_equiv_pos_as_xyz
'x, y, z'
'-x, y+1/2, -z+1/2'
'-x, -y, -z'
'x, -y-1/2, z-1/2'

loop_
_atom_site_label
_atom_site_type_symbol
_atom_site_fract_x
_atom_site_fract_y
_atom_site_fract_z
_atom_site_U_iso_or_equiv
_atom_site_adp_type
_atom_site_occupancy
_atom_site_symmetry_multiplicity
_atom_site_calc_flag
_atom_site_refinement_flags
_atom_site_disorder_assembly
_atom_site_disorder_group
O6 O 0.635(8) 0.5487(4) 0.0897(11) 0.035(4) Uani 0.35(4) 1 d P A 1
O6B O 0.405(7) 0.5506(3) 0.0773(5) 0.065(4) Uani 0.65(4) 1 d P A 2
C1 C 0.5457(8) 0.38901(13) 0.3784(3) 0.0240(6) Uani 1 1 d . . .
C2 C 0.4491(7) 0.32472(13) 0.3564(3) 0.0228(6) Uani 1 1 d . . .
C3 C 0.5617(7) 0.28213(13) 0.4546(3) 0.0239(6) Uani 1 1 d . . .
C4 C 0.7461(7) 0.30153(14) 0.5712(3) 0.0266(7) Uani 1 1 d . . .
H4 H 0.8163 0.2714 0.6363 0.032 Uiso 1 1 calc R . .
C5 C 0.8285(8) 0.36547(14) 0.5928(3) 0.0284(7) Uani 1 1 d . . .
H5 H 0.9500 0.3794 0.6732 0.034 Uiso 1 1 calc R . .
C6 C 0.7316(8) 0.40815(14) 0.4962(3) 0.0281(7) Uani 1 1 d . . .
H6 H 0.7928 0.4516 0.5101 0.034 Uiso 1 1 calc R . .
C7 C 0.4491(8) 0.43462(14) 0.2745(3) 0.0294(7) Uani 1 1 d . . .
N1 N 0.4903(7) 0.21426(11) 0.4380(2) 0.0276(6) Uani 1 1 d . . .
O1 O 0.5890(6) 0.49216(9) 0.2983(2) 0.0374(6) Uani 1 1 d . . .
H1 H 0.5350 0.5149 0.2338 0.056 Uiso 1 1 calc R . .
O2 O 0.2602(6) 0.42026(9) 0.17307(19) 0.0348(6) Uani 1 1 d . . .
O3 O 0.2641(6) 0.30512(9) 0.24563(18) 0.0286(5) Uani 1 1 d . . .
H3 H 0.2232 0.3361 0.1963 0.043 Uiso 1 1 calc R . .
O4 O 0.2523(6) 0.19604(10) 0.3510(2) 0.0410(6) Uani 1 1 d . . .
O5 O 0.6731(6) 0.17754(10) 0.5130(2) 0.0375(6) Uani 1 1 d . . .

loop_
_atom_site_aniso_label
_atom_site_aniso_U_11
_atom_site_aniso_U_22
_atom_site_aniso_U_33
_atom_site_aniso_U_23
_atom_site_aniso_U_13
_atom_site_aniso_U_12
O6 0.047(11) 0.027(4) 0.030(4) 0.000(3) 0.002(4) -0.001(4)
O6B 0.113(13) 0.037(3) 0.041(3) 0.007(2) -0.002(4) -0.003(4)
C1 0.0260(14) 0.0241(15) 0.0220(15) -0.0012(12) 0.0042(11) 0.0010(12)
C2 0.0204(13) 0.0252(15) 0.0225(15) -0.0034(12) 0.0026(11) -0.0010(12)
C3 0.0217(14) 0.0226(15) 0.0273(16) -0.0006(12) 0.0034(12) 0.0001(11)
C4 0.0234(15) 0.0280(16) 0.0274(16) 0.0012(13) 0.0010(12) 0.0025(12)
C5 0.0247(14) 0.0320(17) 0.0270(16) -0.0062(13) -0.0007(12) 0.0018(13)
C6 0.0249(15) 0.0267(16) 0.0331(17) -0.0049(13) 0.0061(12) -0.0042(12)
C7 0.0331(16) 0.0232(15) 0.0342(18) -0.0040(13) 0.0125(14) 0.0021(13)
N1 0.0335(13) 0.0230(13) 0.0256(13) 0.0002(11) 0.0030(11) -0.0014(11)
O1 0.0556(14) 0.0221(11) 0.0336(13) -0.0003(9) 0.0042(11) -0.0053(10)
O2 0.0472(13) 0.0269(12) 0.0275(12) 0.0006(9) -0.0023(10) -0.0011(10)
O3 0.0361(11) 0.0240(11) 0.0238(11) -0.0002(9) -0.0016(9) -0.0033(9)
O4 0.0503(14) 0.0305(13) 0.0367(13) -0.0017(10) -0.0104(11) -0.0086(10)
O5 0.0484(13) 0.0266(12) 0.0341(13) 0.0064(10) -0.0037(10) 0.0054(10)

loop_
_atom_type_symbol
_atom_type_description
_atom_type_scat_dispersion_real
_atom_type_scat_dispersion_imag
_atom_type_scat_source
C C 0.0033 0.0016 'International Tables Vol C Tables 4.2.6.8 and 6.1.1.4'
H H 0.0000 0.0000 'International Tables Vol C Tables 4.2.6.8 and 6.1.1.4'
N N 0.0061 0.0033 'International Tables Vol C Tables 4.2.6.8 and 6.1.1.4'
O O 0.0106 0.0060 'International Tables Vol C Tables 4.2.6.8 and 6.1.1.4'

loop_
_geom_angle_atom_site_label_1
_geom_angle_atom_site_label_2
_geom_angle_atom_site_label_3
_geom_angle
C6 C1 C2 120.0(3)
C6 C1 C7 121.3(3)
C2 C1 C7 118.7(2)
O3 C2 C3 121.2(3)
O3 C2 C1 121.5(2)
C3 C2 C1 117.3(2)
C4 C3 C2 122.2(3)
C4 C3 N1 116.8(3)
C2 C3 N1 121.0(2)
C3 C4 C5 119.8(3)
C3 C4 H4 120.1
C5 C4 H4 120.1
C6 C5 C4 119.1(3)
C6 C5 H5 120.5
C4 C5 H5 120.5
C5 C6 C1 121.5(3)
C5 C6 H6 119.3
C1 C6 H6 119.3
O2 C7 O1 122.6(3)
O2 C7 C1 122.8(3)
O1 C7 C1 114.6(3)
O4 N1 O5 122.5(2)
O4 N1 C3 119.3(2)
O5 N1 C3 118.2(2)
C7 O1 H1 109.5
C2 O3 H3 109.5

loop_
_geom_bond_atom_site_label_1
_geom_bond_atom_site_label_2
_geom_bond_distance
C1 C6 1.394(4)
C1 C2 1.412(4)
C1 C7 1.472(4)
C2 O3 1.333(3)
C2 C3 1.396(4)
C3 C4 1.383(4)
C3 N1 1.462(4)
C4 C5 1.394(4)
C4 H4 0.9500
C5 C6 1.377(4)
C5 H5 0.9500
C6 H6 0.9500
C7 O2 1.227(3)
C7 O1 1.324(3)
N1 O4 1.225(3)
N1 O5 1.231(3)
O1 H1 0.8400
O3 H3 0.8400

loop_
_geom_hbond_atom_site_label_D
_geom_hbond_atom_site_label_H
_geom_hbond_atom_site_label_A
_geom_hbond_distance_DH
_geom_hbond_distance_HA
_geom_hbond_distance_DA
_geom_hbond_angle_DHA
O1 H1 O6 0.84 1.79 2.563(9) 152.7
O3 H3 O2 0.84 1.80 2.552(3) 147.8
O1 H1 O6B 0.84 1.83 2.663(8) 169.4
